data_1562568
loop_
_publ_author_name
'Zhang, Ju-Wen'
'Gong, Chun-Hua'
'Hou, Li-Li'
'Tian, Ai-Xiang'
'Wang, Xiu-Li'

_publ_section_title
;
 Aromatic carboxylate effect on dimensionality of three
 bis(benzimidazole)-based cobalt(II) coordination polymers: Syntheses,
 structures and properties
;
_journal_name_full 'Journal of Solid State Chemistry'
_journal_page_first 104
_journal_page_last 109
_journal_paper_doi 10.1016/j.jssc.2013.07.013
_journal_volume 205
_journal_year 2013
_chemical_formula_sum 'C32 H26 Br2 Co N4 O4'
_chemical_formula_weight 749.32
_space_group_IT_number 60
_space_group_name_Hall '-P 2n 2ab'
_space_group_name_H-M_alt 'P b c n'
_symmetry_cell_setting orthorhombic
_symmetry_space_group_name_H-M 'P b c n'
_atom_sites_solution_hydrogens geom
_atom_sites_solution_primary direct
_atom_sites_solution_secondary difmap
_audit_creation_method SHELXL-97
_cell_angle_alpha 90.00
_cell_angle_beta 90.00
_cell_angle_gamma 90.00
_cell_formula_units_Z 4
_cell_length_a 25.419(3)
_cell_length_b 10.6458(13)
_cell_length_c 11.6200(13)
_cell_measurement_reflns_used 1466
_cell_measurement_temperature 296(2)
_cell_measurement_theta_max 24.990
_cell_measurement_theta_min 1.60
_cell_volume 3144.4(6)
_computing_cell_refinement 'Bruker SAINT'
_computing_data_collection 'Bruker APEX2'
_computing_data_reduction 'Bruker SAINT'
_computing_structure_refinement 'SHELXL-97 (Sheldrick, 2008)'
_computing_structure_solution 'SHELXS-97 (Sheldrick, 2008)'
_diffrn_ambient_temperature 296(2)
_diffrn_measured_fraction_theta_full 0.998
_diffrn_measured_fraction_theta_max 0.998
_diffrn_measurement_device_type 'Bruker APEX-II CCD'
_diffrn_measurement_method '\f and \w scans'
_diffrn_radiation_monochromator graphite
_diffrn_radiation_source 'fine-focus sealed tube'
_diffrn_radiation_type MoK\a
_diffrn_radiation_wavelength 0.71073
_diffrn_reflns_av_R_equivalents 0.0972
_diffrn_reflns_av_sigmaI/netI 0.0777
_diffrn_reflns_limit_h_max 30
_diffrn_reflns_limit_h_min -30
_diffrn_reflns_limit_k_max 10
_diffrn_reflns_limit_k_min -12
_diffrn_reflns_limit_l_max 11
_diffrn_reflns_limit_l_min -13
_diffrn_reflns_number 15094
_diffrn_reflns_theta_full 24.99
_diffrn_reflns_theta_max 24.99
_diffrn_reflns_theta_min 1.60
_exptl_absorpt_coefficient_mu 3.130
_exptl_absorpt_correction_T_max 0.7449
_exptl_absorpt_correction_T_min 0.6511
_exptl_absorpt_correction_type multi-scan
_exptl_absorpt_process_details ' SADABS, Sheldrick, 1996'
_exptl_crystal_colour purple
_exptl_crystal_density_diffrn 1.583
_exptl_crystal_density_method 'not measured'
_exptl_crystal_description block
_exptl_crystal_F_000 1500
_exptl_crystal_size_max 0.15
_exptl_crystal_size_mid 0.12
_exptl_crystal_size_min 0.10
_refine_diff_density_max 0.857
_refine_diff_density_min -0.626
_refine_diff_density_rms 0.073
_refine_ls_extinction_method none
_refine_ls_goodness_of_fit_ref 0.976
_refine_ls_hydrogen_treatment constr
_refine_ls_matrix_type full
_refine_ls_number_parameters 195
_refine_ls_number_reflns 2770
_refine_ls_number_restraints 0
_refine_ls_restrained_S_all 0.976
_refine_ls_R_factor_all 0.1243
_refine_ls_R_factor_gt 0.0525
_refine_ls_shift/su_max 0.001
_refine_ls_shift/su_mean 0.000
_refine_ls_structure_factor_coef Fsqd
_refine_ls_weighting_details 'calc w=1/[\s^2^(Fo^2^)+(0.0643P)^2^+0.0000P] where P=(Fo^2^+2Fc^2^)/3'
_refine_ls_weighting_scheme calc
_refine_ls_wR_factor_gt 0.1104
_refine_ls_wR_factor_ref 0.1367
_reflns_number_gt 1466
_reflns_number_total 2770
_reflns_threshold_expression >2sigma(I)
_cod_data_source_file JSSC-2013-205-104.cif
_cod_data_source_block zjw-1
_cod_original_cell_volume 3144.4(7)
_cod_original_sg_symbol_H-M pbcn
_cod_database_code 1562568

loop_
_symmetry_equiv_pos_as_xyz
'x, y, z'
'-x+1/2, -y+1/2, z+1/2'
'x+1/2, -y+1/2, -z'
'-x, y, -z+1/2'
'-x, -y, -z'
'x-1/2, y-1/2, -z-1/2'
'-x-1/2, y-1/2, z'
'x, -y, z-1/2'

loop_
_atom_site_label
_atom_site_type_symbol
_atom_site_fract_x
_atom_site_fract_y
_atom_site_fract_z
_atom_site_U_iso_or_equiv
_atom_site_adp_type
_atom_site_occupancy
_atom_site_symmetry_multiplicity
_atom_site_calc_flag
_atom_site_refinement_flags
_atom_site_disorder_assembly
_atom_site_disorder_group
Co1 Co 0.5000 0.10105(9) 0.2500 0.0440(3) Uani 1 2 d S . .
Br1 Br 0.78016(3) -0.29353(9) 0.03004(8) 0.1022(4) Uani 1 1 d . . .
N1 N 0.46327(16) 0.2205(4) 0.1351(4) 0.0457(11) Uani 1 1 d . . .
O1 O 0.56165(16) -0.0499(4) 0.2917(4) 0.0733(13) Uani 1 1 d . . .
C1 C 0.4549(2) 0.3408(6) -0.1567(5) 0.0588(16) Uani 1 1 d . . .
H1A H 0.4207 0.3633 -0.1874 0.071 Uiso 1 1 calc R . .
H1B H 0.4661 0.2642 -0.1948 0.071 Uiso 1 1 calc R . .
N2 N 0.44937(17) 0.3153(4) -0.0339(4) 0.0503(12) Uani 1 1 d . . .
O2 O 0.56011(15) 0.0614(4) 0.1341(4) 0.0686(12) Uani 1 1 d . . .
C2 C 0.4937(2) 0.4447(5) -0.1861(4) 0.0474(14) Uani 1 1 d . . .
H2A H 0.4789 0.5252 -0.1646 0.057 Uiso 1 1 calc R . .
H2B H 0.5259 0.4326 -0.1425 0.057 Uiso 1 1 calc R . .
C4 C 0.4205(2) 0.3019(5) 0.1453(5) 0.0430(14) Uani 1 1 d . . .
C7 C 0.4119(2) 0.3615(5) 0.0399(5) 0.0460(14) Uani 1 1 d . . .
C9 C 0.5807(2) -0.0205(6) 0.1974(6) 0.0521(15) Uani 1 1 d . . .
C11 C 0.6301(2) -0.0851(5) 0.1551(5) 0.0496(15) Uani 1 1 d . . .
C12 C 0.4783(2) 0.2321(5) 0.0261(5) 0.0533(16) Uani 1 1 d . . .
H12A H 0.5062 0.1871 -0.0056 0.064 Uiso 1 1 calc R . .
C14 C 0.6445(2) -0.0799(5) 0.0406(5) 0.0512(15) Uani 1 1 d . . .
H14A H 0.6240 -0.0346 -0.0112 0.061 Uiso 1 1 calc R . .
C15 C 0.6896(2) -0.1424(6) 0.0018(5) 0.0597(17) Uani 1 1 d . . .
H15A H 0.6990 -0.1402 -0.0756 0.072 Uiso 1 1 calc R . .
C16 C 0.3874(2) 0.3231(5) 0.2381(5) 0.0528(15) Uani 1 1 d . . .
H16A H 0.3924 0.2827 0.3082 0.063 Uiso 1 1 calc R . .
C17 C 0.3464(2) 0.4075(6) 0.2214(6) 0.0661(18) Uani 1 1 d . . .
H17A H 0.3231 0.4237 0.2814 0.079 Uiso 1 1 calc R . .
C18 C 0.7195(2) -0.2061(6) 0.0791(6) 0.0592(17) Uani 1 1 d . . .
C19 C 0.3396(3) 0.4686(6) 0.1156(7) 0.0734(19) Uani 1 1 d . . .
H19A H 0.3121 0.5254 0.1075 0.088 Uiso 1 1 calc R . .
C20 C 0.6607(2) -0.1509(6) 0.2317(6) 0.0688(18) Uani 1 1 d . . .
H20A H 0.6511 -0.1554 0.3088 0.083 Uiso 1 1 calc R . .
C21 C 0.7064(2) -0.2110(6) 0.1936(7) 0.076(2) Uani 1 1 d . . .
H21A H 0.7278 -0.2539 0.2454 0.091 Uiso 1 1 calc R . .
C22 C 0.3718(2) 0.4478(6) 0.0245(6) 0.0627(17) Uani 1 1 d . . .
H22A H 0.3671 0.4896 -0.0450 0.075 Uiso 1 1 calc R . .

loop_
_atom_site_aniso_label
_atom_site_aniso_U_11
_atom_site_aniso_U_22
_atom_site_aniso_U_33
_atom_site_aniso_U_23
_atom_site_aniso_U_13
_atom_site_aniso_U_12
Co1 0.0440(6) 0.0418(6) 0.0462(6) 0.000 -0.0008(5) 0.000
Br1 0.0670(5) 0.1279(8) 0.1119(8) -0.0369(5) 0.0023(4) 0.0386(5)
N1 0.050(3) 0.043(3) 0.044(3) 0.005(2) 0.001(2) -0.005(2)
O1 0.070(3) 0.068(3) 0.081(3) -0.010(3) 0.020(3) 0.011(2)
C1 0.065(4) 0.067(4) 0.044(4) 0.013(3) -0.002(3) -0.015(3)
N2 0.052(3) 0.056(3) 0.044(3) 0.012(3) -0.004(3) -0.014(2)
O2 0.068(3) 0.078(3) 0.060(3) -0.010(2) -0.008(2) 0.028(2)
C2 0.055(3) 0.040(3) 0.047(3) -0.003(3) 0.011(3) -0.006(3)
C4 0.042(3) 0.040(3) 0.047(4) 0.006(3) -0.004(3) -0.007(3)
C7 0.042(3) 0.042(3) 0.054(4) -0.002(3) -0.003(3) -0.015(3)
C9 0.046(4) 0.048(4) 0.062(4) -0.025(4) -0.009(3) -0.001(3)
C11 0.047(3) 0.039(4) 0.063(5) -0.008(3) -0.005(3) -0.002(3)
C12 0.051(3) 0.057(4) 0.052(4) 0.003(3) 0.006(3) -0.006(3)
C14 0.052(3) 0.048(4) 0.054(4) -0.005(3) -0.007(3) 0.003(3)
C15 0.058(4) 0.064(4) 0.057(4) -0.019(3) 0.007(3) 0.001(3)
C16 0.060(4) 0.052(4) 0.047(4) -0.007(3) -0.003(3) -0.001(3)
C17 0.062(4) 0.073(5) 0.064(5) -0.011(4) -0.007(3) 0.011(3)
C18 0.046(3) 0.057(4) 0.074(5) -0.011(4) -0.005(3) 0.009(3)
C19 0.067(4) 0.069(5) 0.085(6) -0.009(4) -0.020(4) 0.020(4)
C20 0.068(4) 0.082(4) 0.056(4) -0.012(4) -0.003(4) 0.022(4)
C21 0.065(4) 0.091(5) 0.071(5) 0.006(4) -0.007(4) 0.027(4)
C22 0.070(4) 0.053(4) 0.064(5) 0.007(3) -0.016(4) 0.007(3)

loop_
_atom_type_symbol
_atom_type_description
_atom_type_scat_dispersion_real
_atom_type_scat_dispersion_imag
_atom_type_scat_source
C C 0.0033 0.0016 'International Tables Vol C Tables 4.2.6.8 and 6.1.1.4'
H H 0.0000 0.0000 'International Tables Vol C Tables 4.2.6.8 and 6.1.1.4'
N N 0.0061 0.0033 'International Tables Vol C Tables 4.2.6.8 and 6.1.1.4'
O O 0.0106 0.0060 'International Tables Vol C Tables 4.2.6.8 and 6.1.1.4'
Co Co 0.3494 0.9721 'International Tables Vol C Tables 4.2.6.8 and 6.1.1.4'
Br Br -0.2901 2.4595 'International Tables Vol C Tables 4.2.6.8 and 6.1.1.4'

loop_
_geom_angle_atom_site_label_1
_geom_angle_atom_site_label_2
_geom_angle_atom_site_label_3
_geom_angle
_geom_angle_site_symmetry_1
_geom_angle_site_symmetry_3
N1 Co1 N1 104.0(2) . 4_655
N1 Co1 O2 92.19(17) . .
N1 Co1 O2 102.19(16) 4_655 .
N1 Co1 O2 102.19(16) . 4_655
N1 Co1 O2 92.19(17) 4_655 4_655
O2 Co1 O2 156.6(2) . 4_655
N1 Co1 O1 151.08(18) . .
N1 Co1 O1 89.20(15) 4_655 .
O2 Co1 O1 59.57(15) . .
O2 Co1 O1 102.88(17) 4_655 .
N1 Co1 O1 89.20(15) . 4_655
N1 Co1 O1 151.08(18) 4_655 4_655
O2 Co1 O1 102.88(17) . 4_655
O2 Co1 O1 59.57(15) 4_655 4_655
O1 Co1 O1 91.2(2) . 4_655
N1 Co1 C9 96.05(17) . 4_655
N1 Co1 C9 122.1(2) 4_655 4_655
O2 Co1 C9 131.0(2) . 4_655
O2 Co1 C9 30.06(18) 4_655 4_655
O1 Co1 C9 98.43(17) . 4_655
O1 Co1 C9 29.51(16) 4_655 4_655
N1 Co1 C9 122.1(2) . .
N1 Co1 C9 96.05(17) 4_655 .
O2 Co1 C9 30.06(18) . .
O2 Co1 C9 131.0(2) 4_655 .
O1 Co1 C9 29.51(16) . .
O1 Co1 C9 98.43(17) 4_655 .
C9 Co1 C9 117.7(3) 4_655 .
C12 N1 C4 104.4(4) . .
C12 N1 Co1 122.8(4) . .
C4 N1 Co1 132.8(4) . .
C9 O1 Co1 84.5(4) . .
N2 C1 C2 114.7(4) . .
C12 N2 C7 107.0(5) . .
C12 N2 C1 125.2(5) . .
C7 N2 C1 127.7(5) . .
C9 O2 Co1 93.9(4) . .
C2 C2 C1 110.8(4) 4_654 .
C16 C4 N1 129.8(5) . .
C16 C4 C7 120.8(5) . .
N1 C4 C7 109.3(5) . .
N2 C7 C22 132.0(6) . .
N2 C7 C4 106.0(5) . .
C22 C7 C4 122.1(6) . .
O1 C9 O2 122.0(6) . .
O1 C9 C11 119.8(6) . .
O2 C9 C11 118.1(6) . .
O1 C9 Co1 66.0(3) . .
O2 C9 Co1 56.1(3) . .
C11 C9 Co1 174.1(5) . .
C20 C11 C14 119.6(5) . .
C20 C11 C9 119.4(6) . .
C14 C11 C9 121.0(5) . .
N1 C12 N2 113.4(5) . .
C11 C14 C15 120.5(5) . .
C18 C15 C14 118.8(6) . .
C4 C16 C17 116.9(6) . .
C16 C17 C19 121.0(6) . .
C15 C18 C21 121.7(6) . .
C15 C18 Br1 120.1(5) . .
C21 C18 Br1 118.1(5) . .
C22 C19 C17 122.4(6) . .
C11 C20 C21 119.9(6) . .
C18 C21 C20 119.4(6) . .
C19 C22 C7 116.9(6) . .

loop_
_geom_bond_atom_site_label_1
_geom_bond_atom_site_label_2
_geom_bond_distance
_geom_bond_site_symmetry_2
Co1 N1 2.067(4) .
Co1 N1 2.067(4) 4_655
Co1 O2 2.080(4) .
Co1 O2 2.080(4) 4_655
Co1 O1 2.296(4) .
Co1 O1 2.296(4) 4_655
Co1 C9 2.501(6) 4_655
Co1 C9 2.502(6) .
Br1 C18 1.890(6) .
N1 C12 1.329(6) .
N1 C4 1.394(6) .
O1 C9 1.238(7) .
C1 N2 1.459(6) .
C1 C2 1.520(7) .
N2 C12 1.347(7) .
N2 C7 1.373(7) .
O2 C9 1.256(7) .
C2 C2 1.520(9) 4_654
C4 C16 1.387(7) .
C4 C7 1.398(7) .
C7 C22 1.383(8) .
C9 C11 1.513(7) .
C11 C20 1.375(7) .
C11 C14 1.381(7) .
C14 C15 1.402(7) .
C15 C18 1.357(8) .
C16 C17 1.389(7) .
C17 C19 1.402(8) .
C18 C21 1.372(9) .
C19 C22 1.355(8) .
C20 C21 1.397(8) .
